data_4025779
loop_
_publ_author_name
'Manas K. Ghorai'
'Sandipan Halder'
'Raj Kumar Das'

_publ_section_title
;
 Domino Imino-Aldol-Aza-Michael Reaction: One-Pot Diastereo- and
 Enantioselective Synthesis of Piperidines
;
_journal_name_full 'Journal of Organic Chemistry'
_journal_page_first 7061
_journal_page_last 7072
_journal_paper_doi 10.1021/jo101680f
_journal_volume 75
_journal_year 2010
_chemical_formula_sum 'C26 H31 N O5 S'
_chemical_formula_weight 469.58
_chemical_name_systematic
;
 ?
;
_space_group_IT_number 2
_symmetry_cell_setting triclinic
_symmetry_space_group_name_Hall '-P 1'
_symmetry_space_group_name_H-M 'P -1'
_atom_sites_solution_hydrogens geom
_atom_sites_solution_primary direct
_atom_sites_solution_secondary difmap
_audit_creation_method SHELXL-97
_cell_angle_alpha 100.443(5)
_cell_angle_beta 98.737(4)
_cell_angle_gamma 94.167(6)
_cell_formula_units_Z 2
_cell_length_a 8.179(5)
_cell_length_b 9.871(4)
_cell_length_c 15.334(6)
_cell_measurement_reflns_used 999
_cell_measurement_temperature 100(2)
_cell_measurement_theta_max 26.50
_cell_measurement_theta_min 2.11
_cell_volume 1196.9(10)
_computing_cell_refinement 'SAINT 6.45 ( Bruker, 2003)'
_computing_data_collection 'SMART 5.628 (Bruker, 2003)'
_computing_data_reduction 'SAINT 6.45 ( Bruker, 2003)'
_computing_molecular_graphics 'Diamond 2.1e'
_computing_structure_refinement 'SHELXL-97 (Sheldrick, 1997)'
_computing_structure_solution 'SIR 97'
_diffrn_ambient_temperature 100(2)
_diffrn_measured_fraction_theta_full 0.972
_diffrn_measured_fraction_theta_max 0.972
_diffrn_measurement_device_type 'Bruker SMART APEX'
_diffrn_measurement_method /w-scans
_diffrn_radiation_monochromator graphite
_diffrn_radiation_source 'fine-focus sealed tube'
_diffrn_radiation_type MoK\a
_diffrn_radiation_wavelength 0.71069
_diffrn_reflns_av_R_equivalents 0.0357
_diffrn_reflns_av_sigmaI/netI 0.0768
_diffrn_reflns_limit_h_max 10
_diffrn_reflns_limit_h_min -10
_diffrn_reflns_limit_k_max 8
_diffrn_reflns_limit_k_min -12
_diffrn_reflns_limit_l_max 17
_diffrn_reflns_limit_l_min -19
_diffrn_reflns_number 6943
_diffrn_reflns_theta_full 26.50
_diffrn_reflns_theta_max 26.50
_diffrn_reflns_theta_min 2.11
_exptl_absorpt_coefficient_mu 0.173
_exptl_absorpt_correction_T_max 0.9779
_exptl_absorpt_correction_T_min 0.9680
_exptl_absorpt_correction_type empirical
_exptl_absorpt_process_details 'SADABAS 2.10 (Bruker 2003)'
_exptl_crystal_colour colorless
_exptl_crystal_density_diffrn 1.303
_exptl_crystal_density_method 'not measured'
_exptl_crystal_description prism
_exptl_crystal_F_000 500
_exptl_crystal_size_max 0.19
_exptl_crystal_size_mid 0.15
_exptl_crystal_size_min 0.13
_refine_diff_density_max 0.674
_refine_diff_density_min -0.475
_refine_diff_density_rms 0.091
_refine_ls_extinction_method none
_refine_ls_goodness_of_fit_ref 1.042
_refine_ls_hydrogen_treatment mixed
_refine_ls_matrix_type full
_refine_ls_number_parameters 302
_refine_ls_number_reflns 4835
_refine_ls_number_restraints 0
_refine_ls_restrained_S_all 1.042
_refine_ls_R_factor_all 0.0944
_refine_ls_R_factor_gt 0.0694
_refine_ls_shift/su_max 0.000
_refine_ls_shift/su_mean 0.000
_refine_ls_structure_factor_coef Fsqd
_refine_ls_weighting_details 'calc w=1/[\s^2^(Fo^2^)+(0.0916P)^2^+0.9345P] where P=(Fo^2^+2Fc^2^)/3'
_refine_ls_weighting_scheme calc
_refine_ls_wR_factor_gt 0.1689
_refine_ls_wR_factor_ref 0.1966
_reflns_number_gt 3555
_reflns_number_total 4835
_reflns_threshold_expression >2sigma(I)
_cod_data_source_file jo101680f_si_002_4.cif
_cod_data_source_block Compound12a
_cod_database_code 4025779

loop_
_symmetry_equiv_pos_as_xyz
'x, y, z'
'-x, -y, -z'

loop_
_atom_site_label
_atom_site_type_symbol
_atom_site_fract_x
_atom_site_fract_y
_atom_site_fract_z
_atom_site_U_iso_or_equiv
_atom_site_adp_type
_atom_site_occupancy
_atom_site_symmetry_multiplicity
_atom_site_calc_flag
_atom_site_refinement_flags
_atom_site_disorder_assembly
_atom_site_disorder_group
S1 S 0.28151(9) 0.36355(8) 0.07882(5) 0.0213(2) Uani 1 1 d . . .
O1 O 0.2240(3) 0.4507(2) 0.01795(14) 0.0262(5) Uani 1 1 d . . .
O2 O 0.4155(3) 0.2825(2) 0.06231(14) 0.0258(5) Uani 1 1 d . . .
O3 O 0.2148(3) 0.4124(2) 0.42155(15) 0.0289(5) Uani 1 1 d . . .
O4 O 0.6717(3) 0.3168(3) 0.36253(15) 0.0352(6) Uani 1 1 d . . .
O5 O 0.5015(3) 0.3320(2) 0.46540(14) 0.0291(5) Uani 1 1 d . . .
N1 N 0.3400(3) 0.4635(3) 0.17777(16) 0.0204(5) Uani 1 1 d . . .
C1 C -0.3208(4) -0.0014(4) 0.1177(2) 0.0340(8) Uani 1 1 d . . .
H1A H -0.4197 0.0397 0.0988 0.051 Uiso 1 1 calc R . .
H1B H -0.3137 -0.0078 0.1799 0.051 Uiso 1 1 calc R . .
H1C H -0.3248 -0.0924 0.0818 0.051 Uiso 1 1 calc R . .
C2 C -0.1708(4) 0.0868(3) 0.1060(2) 0.0265(7) Uani 1 1 d . . .
C3 C -0.0104(4) 0.0495(3) 0.1284(2) 0.0290(7) Uani 1 1 d . . .
H3 H 0.0035 -0.0315 0.1504 0.035 Uiso 1 1 calc R . .
C4 C 0.1286(4) 0.1311(3) 0.1184(2) 0.0256(7) Uani 1 1 d . . .
H4 H 0.2347 0.1054 0.1338 0.031 Uiso 1 1 calc R . .
C5 C 0.1073(4) 0.2512(3) 0.08535(19) 0.0215(6) Uani 1 1 d . . .
C6 C -0.0508(4) 0.2903(3) 0.0617(2) 0.0240(7) Uani 1 1 d . . .
H6 H -0.0644 0.3709 0.0391 0.029 Uiso 1 1 calc R . .
C7 C -0.1877(4) 0.2077(3) 0.0722(2) 0.0264(7) Uani 1 1 d . . .
H7 H -0.2936 0.2335 0.0563 0.032 Uiso 1 1 calc R . .
C8 C 0.2174(4) 0.5527(3) 0.2138(2) 0.0204(6) Uani 1 1 d . . .
H8 H 0.1271 0.5522 0.1638 0.025 Uiso 1 1 calc R . .
C9 C 0.1422(4) 0.4866(3) 0.2836(2) 0.0241(7) Uani 1 1 d . . .
H9A H 0.0856 0.5547 0.3184 0.029 Uiso 1 1 calc R . .
H9B H 0.0601 0.4105 0.2526 0.029 Uiso 1 1 calc R . .
C10 C 0.2691(4) 0.4340(3) 0.3458(2) 0.0230(7) Uani 1 1 d . . .
C11 C 0.4206(4) 0.4069(3) 0.32771(19) 0.0214(6) Uani 1 1 d . . .
C12 C 0.4787(4) 0.4339(3) 0.24261(19) 0.0207(6) Uani 1 1 d . . .
H12 H 0.5197 0.3486 0.2145 0.025 Uiso 1 1 calc R . .
C13 C 0.5319(4) 0.3499(3) 0.3916(2) 0.0244(7) Uani 1 1 d . . .
C14 C 0.7956(6) 0.2664(5) 0.4238(3) 0.0535(12) Uani 1 1 d . . .
H14A H 0.8799 0.3414 0.4538 0.064 Uiso 1 1 calc R . .
H14B H 0.7436 0.2316 0.4693 0.064 Uiso 1 1 calc R . .
C15 C 0.8709(6) 0.1576(5) 0.3738(3) 0.0615(13) Uani 1 1 d . . .
H15A H 0.9531 0.1241 0.4139 0.092 Uiso 1 1 calc R . .
H15B H 0.9227 0.1928 0.3292 0.092 Uiso 1 1 calc R . .
H15C H 0.7871 0.0833 0.3448 0.092 Uiso 1 1 calc R . .
C16 C 0.6218(3) 0.5507(3) 0.25806(19) 0.0204(6) Uani 1 1 d . . .
C17 C 0.6748(4) 0.6371(3) 0.3410(2) 0.0254(7) Uani 1 1 d . . .
H17 H 0.6255 0.6235 0.3900 0.031 Uiso 1 1 calc R . .
C18 C 0.8011(4) 0.7442(3) 0.3518(2) 0.0275(7) Uani 1 1 d . . .
H18 H 0.8360 0.8015 0.4078 0.033 Uiso 1 1 calc R . .
C19 C 0.8750(4) 0.7656(3) 0.2792(2) 0.0263(7) Uani 1 1 d . . .
H19 H 0.9583 0.8378 0.2860 0.032 Uiso 1 1 calc R . .
C20 C 0.8233(4) 0.6777(3) 0.1961(2) 0.0256(7) Uani 1 1 d . . .
H20 H 0.8732 0.6908 0.1472 0.031 Uiso 1 1 calc R . .
C21 C 0.6978(4) 0.5707(3) 0.1857(2) 0.0220(6) Uani 1 1 d . . .
H21 H 0.6644 0.5121 0.1300 0.026 Uiso 1 1 calc R . .
C22 C 0.3427(4) 0.7668(3) 0.1693(2) 0.0303(7) Uani 1 1 d . . .
H22A H 0.3123 0.7018 0.1133 0.045 Uiso 1 1 calc R . .
H22B H 0.4604 0.7930 0.1801 0.045 Uiso 1 1 calc R . .
H22C H 0.2849 0.8475 0.1663 0.045 Uiso 1 1 calc R . .
C23 C 0.2962(4) 0.7008(3) 0.2448(2) 0.0227(6) Uani 1 1 d . . .
C24 C 0.3216(4) 0.7647(3) 0.3306(2) 0.0269(7) Uani 1 1 d . . .
H24 H 0.2861 0.7140 0.3710 0.032 Uiso 1 1 calc R . .
C25 C 0.4010(4) 0.9088(4) 0.3696(2) 0.0343(8) Uani 1 1 d . . .
H25A H 0.4624 0.9414 0.3267 0.041 Uiso 1 1 calc R . .
H25B H 0.4794 0.9077 0.4236 0.041 Uiso 1 1 calc R . .
C26 C 0.2731(5) 1.0082(4) 0.3925(3) 0.0388(9) Uani 1 1 d . . .
H26A H 0.3286 1.0992 0.4172 0.058 Uiso 1 1 calc R . .
H26B H 0.2135 0.9772 0.4358 0.058 Uiso 1 1 calc R . .
H26C H 0.1965 1.0109 0.3390 0.058 Uiso 1 1 calc R . .
H1O3 H 0.309(5) 0.378(4) 0.454(3) 0.051(12) Uiso 1 1 d . . .

loop_
_atom_site_aniso_label
_atom_site_aniso_U_11
_atom_site_aniso_U_22
_atom_site_aniso_U_33
_atom_site_aniso_U_23
_atom_site_aniso_U_13
_atom_site_aniso_U_12
S1 0.0204(4) 0.0246(4) 0.0194(4) 0.0039(3) 0.0053(3) 0.0035(3)
O1 0.0279(12) 0.0305(12) 0.0217(11) 0.0077(9) 0.0062(9) 0.0032(9)
O2 0.0224(11) 0.0311(12) 0.0227(11) -0.0002(9) 0.0061(9) 0.0047(9)
O3 0.0316(13) 0.0354(13) 0.0219(11) 0.0091(10) 0.0093(10) 0.0003(10)
O4 0.0390(14) 0.0476(15) 0.0254(12) 0.0135(11) 0.0072(10) 0.0259(12)
O5 0.0355(13) 0.0302(13) 0.0224(11) 0.0088(9) 0.0045(9) 0.0011(10)
N1 0.0190(13) 0.0238(13) 0.0184(12) 0.0036(10) 0.0033(10) 0.0042(10)
C1 0.0287(18) 0.033(2) 0.040(2) 0.0079(16) 0.0065(15) -0.0013(15)
C2 0.0282(17) 0.0248(17) 0.0248(16) 0.0011(13) 0.0049(13) -0.0002(13)
C3 0.0288(17) 0.0289(18) 0.0311(18) 0.0097(14) 0.0041(14) 0.0061(14)
C4 0.0209(16) 0.0275(17) 0.0274(16) 0.0043(13) 0.0009(12) 0.0051(13)
C5 0.0208(15) 0.0226(16) 0.0203(15) 0.0018(12) 0.0038(12) 0.0023(12)
C6 0.0245(16) 0.0244(16) 0.0235(15) 0.0051(13) 0.0039(12) 0.0051(13)
C7 0.0235(16) 0.0284(17) 0.0269(16) 0.0042(13) 0.0042(13) 0.0039(13)
C8 0.0193(15) 0.0233(16) 0.0207(15) 0.0067(12) 0.0045(11) 0.0067(12)
C9 0.0244(16) 0.0251(17) 0.0236(15) 0.0028(13) 0.0096(12) 0.0021(13)
C10 0.0292(17) 0.0187(15) 0.0213(15) 0.0033(12) 0.0070(12) -0.0004(12)
C11 0.0267(16) 0.0194(15) 0.0177(14) 0.0026(12) 0.0049(12) -0.0002(12)
C12 0.0216(15) 0.0232(16) 0.0178(14) 0.0043(12) 0.0033(12) 0.0049(12)
C13 0.0339(18) 0.0192(16) 0.0202(15) 0.0031(12) 0.0053(13) 0.0035(13)
C14 0.062(3) 0.073(3) 0.030(2) 0.013(2) 0.0005(18) 0.047(2)
C15 0.051(3) 0.057(3) 0.065(3) -0.004(2) -0.018(2) 0.026(2)
C16 0.0165(14) 0.0243(16) 0.0218(15) 0.0057(12) 0.0041(11) 0.0061(12)
C17 0.0235(16) 0.0296(17) 0.0245(16) 0.0056(13) 0.0061(13) 0.0067(13)
C18 0.0226(16) 0.0324(18) 0.0252(16) 0.0021(14) 0.0009(13) 0.0036(13)
C19 0.0187(15) 0.0263(17) 0.0350(18) 0.0092(14) 0.0044(13) 0.0023(13)
C20 0.0208(16) 0.0321(18) 0.0273(16) 0.0109(14) 0.0071(13) 0.0049(13)
C21 0.0217(15) 0.0262(16) 0.0195(15) 0.0054(12) 0.0051(12) 0.0046(12)
C22 0.0338(19) 0.0271(18) 0.0327(18) 0.0102(14) 0.0094(14) 0.0012(14)
C23 0.0190(15) 0.0253(16) 0.0249(16) 0.0066(13) 0.0037(12) 0.0049(12)
C24 0.0253(17) 0.0261(17) 0.0303(17) 0.0066(14) 0.0055(13) 0.0056(13)
C25 0.0316(19) 0.0294(19) 0.0369(19) -0.0009(15) 0.0020(15) -0.0019(15)
C26 0.037(2) 0.0265(19) 0.047(2) -0.0034(16) 0.0026(17) 0.0038(15)

loop_
_atom_type_symbol
_atom_type_description
_atom_type_scat_dispersion_real
_atom_type_scat_dispersion_imag
_atom_type_scat_source
C C 0.0033 0.0016 'International Tables Vol C Tables 4.2.6.8 and 6.1.1.4'
H H 0.0000 0.0000 'International Tables Vol C Tables 4.2.6.8 and 6.1.1.4'
N N 0.0061 0.0033 'International Tables Vol C Tables 4.2.6.8 and 6.1.1.4'
O O 0.0106 0.0060 'International Tables Vol C Tables 4.2.6.8 and 6.1.1.4'
S S 0.1246 0.1234 'International Tables Vol C Tables 4.2.6.8 and 6.1.1.4'

loop_
_geom_angle_atom_site_label_1
_geom_angle_atom_site_label_2
_geom_angle_atom_site_label_3
_geom_angle
_geom_angle_site_symmetry_1
_geom_angle_site_symmetry_3
_geom_angle_publ_flag
O2 S1 O1 119.95(13) . . ?
O2 S1 N1 106.62(13) . . ?
O1 S1 N1 106.96(13) . . ?
O2 S1 C5 108.53(14) . . ?
O1 S1 C5 106.63(14) . . ?
N1 S1 C5 107.62(13) . . ?
C13 O4 C14 117.4(3) . . ?
C12 N1 C8 117.6(2) . . ?
C12 N1 S1 121.6(2) . . ?
C8 N1 S1 117.42(19) . . ?
C7 C2 C3 118.1(3) . . ?
C7 C2 C1 121.0(3) . . ?
C3 C2 C1 121.0(3) . . ?
C4 C3 C2 121.2(3) . . ?
C5 C4 C3 119.2(3) . . ?
C4 C5 C6 120.9(3) . . ?
C4 C5 S1 120.5(2) . . ?
C6 C5 S1 118.6(2) . . ?
C7 C6 C5 119.0(3) . . ?
C6 C7 C2 121.6(3) . . ?
N1 C8 C23 109.9(2) . . ?
N1 C8 C9 108.9(2) . . ?
C23 C8 C9 116.4(3) . . ?
C10 C9 C8 112.7(2) . . ?
C11 C10 O3 123.2(3) . . ?
C11 C10 C9 123.8(3) . . ?
O3 C10 C9 113.0(3) . . ?
C10 C11 C13 119.1(3) . . ?
C10 C11 C12 122.0(3) . . ?
C13 C11 C12 118.9(3) . . ?
N1 C12 C11 111.3(2) . . ?
N1 C12 C16 109.1(2) . . ?
C11 C12 C16 114.5(2) . . ?
O5 C13 O4 122.5(3) . . ?
O5 C13 C11 124.3(3) . . ?
O4 C13 C11 113.2(3) . . ?
C15 C14 O4 109.1(3) . . ?
C17 C16 C21 119.2(3) . . ?
C17 C16 C12 122.3(3) . . ?
C21 C16 C12 118.5(3) . . ?
C16 C17 C18 120.6(3) . . ?
C19 C18 C17 120.1(3) . . ?
C18 C19 C20 119.3(3) . . ?
C21 C20 C19 120.4(3) . . ?
C20 C21 C16 120.3(3) . . ?
C24 C23 C22 124.0(3) . . ?
C24 C23 C8 122.5(3) . . ?
C22 C23 C8 113.5(3) . . ?
C23 C24 C25 127.5(3) . . ?
C24 C25 C26 112.0(3) . . ?

loop_
_geom_bond_atom_site_label_1
_geom_bond_atom_site_label_2
_geom_bond_distance
_geom_bond_site_symmetry_2
_geom_bond_publ_flag
S1 O2 1.430(2) . ?
S1 O1 1.431(2) . ?
S1 N1 1.635(3) . ?
S1 C5 1.767(3) . ?
O3 C10 1.351(4) . ?
O4 C13 1.331(4) . ?
O4 C14 1.453(4) . ?
O5 C13 1.235(4) . ?
N1 C12 1.474(4) . ?
N1 C8 1.485(4) . ?
C1 C2 1.505(4) . ?
C2 C7 1.392(4) . ?
C2 C3 1.397(5) . ?
C3 C4 1.389(4) . ?
C4 C5 1.383(4) . ?
C5 C6 1.391(4) . ?
C6 C7 1.384(4) . ?
C8 C23 1.516(4) . ?
C8 C9 1.530(4) . ?
C9 C10 1.488(4) . ?
C10 C11 1.345(4) . ?
C11 C13 1.452(4) . ?
C11 C12 1.515(4) . ?
C12 C16 1.541(4) . ?
C14 C15 1.435(6) . ?
C16 C17 1.385(4) . ?
C16 C21 1.389(4) . ?
C17 C18 1.393(4) . ?
C18 C19 1.385(4) . ?
C19 C20 1.392(5) . ?
C20 C21 1.388(4) . ?
C22 C23 1.511(4) . ?
C23 C24 1.329(4) . ?
C24 C25 1.497(5) . ?
C25 C26 1.522(5) . ?

loop_
_geom_torsion_atom_site_label_1
_geom_torsion_atom_site_label_2
_geom_torsion_atom_site_label_3
_geom_torsion_atom_site_label_4
_geom_torsion
_geom_torsion_site_symmetry_1
_geom_torsion_site_symmetry_2
_geom_torsion_site_symmetry_3
_geom_torsion_site_symmetry_4
_geom_torsion_publ_flag
O2 S1 N1 C12 -17.7(3) . . . . ?
O1 S1 N1 C12 -147.2(2) . . . . ?
C5 S1 N1 C12 98.6(2) . . . . ?
O2 S1 N1 C8 -176.2(2) . . . . ?
O1 S1 N1 C8 54.4(2) . . . . ?
C5 S1 N1 C8 -59.9(2) . . . . ?
C7 C2 C3 C4 0.8(5) . . . . ?
C1 C2 C3 C4 -179.5(3) . . . . ?
C2 C3 C4 C5 -0.3(5) . . . . ?
C3 C4 C5 C6 -0.4(5) . . . . ?
C3 C4 C5 S1 175.8(2) . . . . ?
O2 S1 C5 C4 31.7(3) . . . . ?
O1 S1 C5 C4 162.2(2) . . . . ?
N1 S1 C5 C4 -83.3(3) . . . . ?
O2 S1 C5 C6 -152.1(2) . . . . ?
O1 S1 C5 C6 -21.5(3) . . . . ?
N1 S1 C5 C6 92.9(3) . . . . ?
C4 C5 C6 C7 0.4(5) . . . . ?
S1 C5 C6 C7 -175.8(2) . . . . ?
C5 C6 C7 C2 0.1(5) . . . . ?
C3 C2 C7 C6 -0.7(5) . . . . ?
C1 C2 C7 C6 179.5(3) . . . . ?
C12 N1 C8 C23 71.1(3) . . . . ?
S1 N1 C8 C23 -129.6(2) . . . . ?
C12 N1 C8 C9 -57.5(3) . . . . ?
S1 N1 C8 C9 101.9(2) . . . . ?
N1 C8 C9 C10 43.7(3) . . . . ?
C23 C8 C9 C10 -81.1(3) . . . . ?
C8 C9 C10 C11 -19.6(4) . . . . ?
C8 C9 C10 O3 162.3(3) . . . . ?
O3 C10 C11 C13 0.8(5) . . . . ?
C9 C10 C11 C13 -177.2(3) . . . . ?
O3 C10 C11 C12 -179.3(3) . . . . ?
C9 C10 C11 C12 2.7(5) . . . . ?
C8 N1 C12 C11 40.7(3) . . . . ?
S1 N1 C12 C11 -117.8(2) . . . . ?
C8 N1 C12 C16 -86.6(3) . . . . ?
S1 N1 C12 C16 114.9(2) . . . . ?
C10 C11 C12 N1 -11.8(4) . . . . ?
C13 C11 C12 N1 168.2(3) . . . . ?
C10 C11 C12 C16 112.5(3) . . . . ?
C13 C11 C12 C16 -67.5(4) . . . . ?
C14 O4 C13 O5 -4.1(5) . . . . ?
C14 O4 C13 C11 176.5(3) . . . . ?
C10 C11 C13 O5 -4.8(5) . . . . ?
C12 C11 C13 O5 175.3(3) . . . . ?
C10 C11 C13 O4 174.6(3) . . . . ?
C12 C11 C13 O4 -5.4(4) . . . . ?
C13 O4 C14 C15 141.6(4) . . . . ?
N1 C12 C16 C17 116.1(3) . . . . ?
C11 C12 C16 C17 -9.4(4) . . . . ?
N1 C12 C16 C21 -62.8(3) . . . . ?
C11 C12 C16 C21 171.7(3) . . . . ?
C21 C16 C17 C18 0.9(4) . . . . ?
C12 C16 C17 C18 -178.1(3) . . . . ?
C16 C17 C18 C19 0.2(5) . . . . ?
C17 C18 C19 C20 -1.0(5) . . . . ?
C18 C19 C20 C21 0.7(4) . . . . ?
C19 C20 C21 C16 0.4(4) . . . . ?
C17 C16 C21 C20 -1.2(4) . . . . ?
C12 C16 C21 C20 177.8(3) . . . . ?
N1 C8 C23 C24 -114.7(3) . . . . ?
C9 C8 C23 C24 9.6(4) . . . . ?
N1 C8 C23 C22 65.0(3) . . . . ?
C9 C8 C23 C22 -170.7(3) . . . . ?
C22 C23 C24 C25 -1.1(5) . . . . ?
C8 C23 C24 C25 178.6(3) . . . . ?
C23 C24 C25 C26 104.0(4) . . . . ?
